data_7032462
loop_
_publ_author_name
'Du, Mei-Ling'
'Hu, Chun-Yan'
'Wang, Liu-Fang'
'Li, Cong'
'Han, Yang-Yang'
'Gan, Xin'
'Chen, Yong'
'Mu, Wei-Hua'
'Huang, Michael L.'
'Fu, Wen-Fu'

_publ_section_title
;
 New members of fluorescent 1,8-naphthyridine-based BF2 compounds:
 selective binding of BF2 with terminal bidentate N^N^O and N^C^O groups
 and tunable spectroscopy properties.
;
_journal_issue 37
_journal_name_full 'Dalton transactions (Cambridge, England : 2003)'
_journal_page_first 13924
_journal_page_last 13931
_journal_paper_doi 10.1039/c4dt01735h
_journal_volume 43
_journal_year 2014
_chemical_formula_moiety 'C10 H20 B F2 N3 O2'
_chemical_formula_sum 'C10 H20 B F2 N3 O2'
_chemical_formula_weight 263.10
_chemical_name_systematic
; 
 ? 
;
_space_group_IT_number 14
_symmetry_cell_setting monoclinic
_symmetry_space_group_name_Hall '-P 2ybc'
_symmetry_space_group_name_H-M 'P 1 21/c 1'
_atom_sites_solution_hydrogens geom
_atom_sites_solution_primary direct
_atom_sites_solution_secondary difmap
_audit_creation_method SHELXL-97
_cell_angle_alpha 90.00
_cell_angle_beta 96.136(8)
_cell_angle_gamma 90.00
_cell_formula_units_Z 4
_cell_length_a 4.6470(8)
_cell_length_b 19.055(3)
_cell_length_c 11.3230(18)
_cell_measurement_reflns_used 3191
_cell_measurement_temperature 113(2)
_cell_measurement_theta_max 27.90
_cell_measurement_theta_min 2.10
_cell_volume 996.9(3)
_computing_cell_refinement 'CrystalClear-SM Expert 2.0 r2'
_computing_data_collection 'CrystalClear-SM Expert 2.0 r2 (Rigaku, 2009)'
_computing_data_reduction 'CrystalClear-SM Expert 2.0 r2'
_computing_molecular_graphics 'CrystalStructure 4.0'
_computing_publication_material 'CrystalStructure 4.0 (Rigaku, 2009)'
_computing_structure_refinement 'SHELXL-97 (Sheldrick, 1997)'
_computing_structure_solution 'SHELXS-97 (Sheldrick, 1990)'
_diffrn_ambient_temperature 113(2)
_diffrn_detector_area_resol_mean 14.222
_diffrn_measured_fraction_theta_full 0.990
_diffrn_measured_fraction_theta_max 0.990
_diffrn_measurement_device_type 'Rigaku Saturn724 CCD'
_diffrn_measurement_method \w
_diffrn_radiation_monochromator multilayer
_diffrn_radiation_source 'rotating anode'
_diffrn_radiation_type MoK\a
_diffrn_radiation_wavelength 0.71075
_diffrn_reflns_av_R_equivalents 0.0426
_diffrn_reflns_av_sigmaI/netI 0.0412
_diffrn_reflns_limit_h_max 6
_diffrn_reflns_limit_h_min -5
_diffrn_reflns_limit_k_max 25
_diffrn_reflns_limit_k_min -24
_diffrn_reflns_limit_l_max 14
_diffrn_reflns_limit_l_min -14
_diffrn_reflns_number 10375
_diffrn_reflns_theta_full 27.89
_diffrn_reflns_theta_max 27.89
_diffrn_reflns_theta_min 2.10
_diffrn_standards_decay_% 0
_diffrn_standards_interval_count 0
_diffrn_standards_interval_time 0
_diffrn_standards_number 0
_exptl_absorpt_coefficient_mu 0.145
_exptl_absorpt_correction_T_max 0.9928
_exptl_absorpt_correction_T_min 0.9661
_exptl_absorpt_correction_type multi-scan
_exptl_absorpt_process_details CrystalClear
_exptl_crystal_colour colorless
_exptl_crystal_density_diffrn 1.753
_exptl_crystal_density_method 'not measured'
_exptl_crystal_description prism
_exptl_crystal_F_000 560
_exptl_crystal_size_max 0.24
_exptl_crystal_size_mid 0.06
_exptl_crystal_size_min 0.05
_refine_diff_density_max 0.283
_refine_diff_density_min -0.235
_refine_diff_density_rms 0.053
_refine_ls_extinction_method none
_refine_ls_goodness_of_fit_ref 1.007
_refine_ls_hydrogen_treatment mixed
_refine_ls_matrix_type full
_refine_ls_number_parameters 168
_refine_ls_number_reflns 2350
_refine_ls_number_restraints 0
_refine_ls_restrained_S_all 1.007
_refine_ls_R_factor_all 0.0537
_refine_ls_R_factor_gt 0.0368
_refine_ls_shift/su_max 0.000
_refine_ls_shift/su_mean 0.000
_refine_ls_structure_factor_coef Fsqd
_refine_ls_weighting_details 'calc w=1/[\s^2^(Fo^2^)+(0.0493P)^2^+0.0000P] where P=(Fo^2^+2Fc^2^)/3'
_refine_ls_weighting_scheme calc
_refine_ls_wR_factor_gt 0.0830
_refine_ls_wR_factor_ref 0.0910
_reflns_number_gt 1737
_reflns_number_total 2350
_reflns_threshold_expression >2sigma(I)
_cod_duplicate_entry 7031751
_cod_data_source_file c4dt01735h2.cif
_cod_data_source_block shelxl
_cod_database_code 7032462

loop_
_symmetry_equiv_pos_as_xyz
'x, y, z'
'-x, y+1/2, -z+1/2'
'-x, -y, -z'
'x, -y-1/2, z-1/2'

loop_
_atom_site_label
_atom_site_type_symbol
_atom_site_fract_x
_atom_site_fract_y
_atom_site_fract_z
_atom_site_U_iso_or_equiv
_atom_site_adp_type
_atom_site_occupancy
_atom_site_symmetry_multiplicity
_atom_site_calc_flag
_atom_site_refinement_flags
F1 F 0.44476(17) 0.41803(4) 0.37036(7) 0.0207(2) Uani 1 1 d .
F2 F 0.00538(17) 0.36858(4) 0.38296(6) 0.0200(2) Uani 1 1 d .
O1 O 0.0437(2) 0.48961(5) 0.35127(8) 0.0192(2) Uani 1 1 d .
O2 O 0.8089(2) 0.23225(5) 0.22630(9) 0.0220(3) Uani 1 1 d .
N1 N -0.2472(3) 0.49714(6) 0.17234(10) 0.0171(3) Uani 1 1 d .
N2 N 0.1086(2) 0.40548(6) 0.19043(9) 0.0139(3) Uani 1 1 d .
N3 N 0.4642(2) 0.31692(6) 0.20323(10) 0.0153(3) Uani 1 1 d .
C1 C -0.2937(3) 0.58197(8) 0.32752(13) 0.0234(3) Uani 1 1 d .
H1A H -0.3930 0.5686 0.3963 0.028 Uiso 1 1 calc R
H1B H -0.4333 0.6028 0.2664 0.028 Uiso 1 1 calc R
H1C H -0.1418 0.6162 0.3521 0.028 Uiso 1 1 calc R
C2 C -0.1623(3) 0.51888(7) 0.27879(12) 0.0177(3) Uani 1 1 d .
C3 C -0.1082(3) 0.44168(7) 0.12517(11) 0.0150(3) Uani 1 1 d .
C4 C -0.1945(3) 0.42320(7) 0.00742(11) 0.0167(3) Uani 1 1 d .
H4 H -0.3428 0.4490 -0.0377 0.020 Uiso 1 1 calc R
C5 C -0.0650(3) 0.36789(7) -0.04274(11) 0.0165(3) Uani 1 1 d .
H5 H -0.1273 0.3546 -0.1222 0.020 Uiso 1 1 calc R
C6 C 0.1586(3) 0.33067(7) 0.02201(11) 0.0151(3) Uani 1 1 d .
C7 C 0.2430(3) 0.35174(7) 0.13863(11) 0.0142(3) Uani 1 1 d .
C8 C 0.6109(3) 0.25936(7) 0.16182(12) 0.0169(3) Uani 1 1 d .
C9 C 0.5120(3) 0.23671(7) 0.04238(12) 0.0184(3) Uani 1 1 d .
H9 H 0.5987 0.1969 0.0100 0.022 Uiso 1 1 calc R
C10 C 0.2989(3) 0.27113(7) -0.02357(12) 0.0177(3) Uani 1 1 d .
H10 H 0.2402 0.2556 -0.1022 0.021 Uiso 1 1 calc R
B1 B 0.1538(4) 0.42042(8) 0.32946(13) 0.0159(3) Uani 1 1 d .
H2 H 0.537(3) 0.3327(9) 0.2747(15) 0.030(5) Uiso 1 1 d .

loop_
_atom_site_aniso_label
_atom_site_aniso_U_11
_atom_site_aniso_U_22
_atom_site_aniso_U_33
_atom_site_aniso_U_23
_atom_site_aniso_U_13
_atom_site_aniso_U_12
F1 0.0169(5) 0.0276(5) 0.0167(4) -0.0030(3) -0.0020(3) 0.0016(4)
F2 0.0220(5) 0.0213(4) 0.0169(4) 0.0035(3) 0.0038(3) 0.0001(4)
O1 0.0212(6) 0.0190(5) 0.0163(5) -0.0024(4) -0.0034(4) 0.0032(4)
O2 0.0229(6) 0.0207(6) 0.0215(5) 0.0024(4) -0.0018(4) 0.0053(5)
N1 0.0175(7) 0.0176(6) 0.0162(6) 0.0008(5) 0.0012(5) 0.0005(5)
N2 0.0135(6) 0.0149(6) 0.0131(5) 0.0010(4) 0.0000(4) -0.0011(5)
N3 0.0167(7) 0.0167(6) 0.0121(6) 0.0001(5) 0.0000(5) 0.0016(5)
C1 0.0274(9) 0.0216(8) 0.0207(7) -0.0020(6) 0.0003(6) 0.0043(7)
C2 0.0177(8) 0.0174(7) 0.0179(7) 0.0025(5) 0.0021(5) -0.0019(6)
C3 0.0134(7) 0.0154(7) 0.0162(6) 0.0021(5) 0.0017(5) -0.0014(6)
C4 0.0161(8) 0.0177(7) 0.0158(6) 0.0036(5) -0.0015(5) -0.0010(6)
C5 0.0185(8) 0.0176(7) 0.0130(6) 0.0007(5) 0.0005(5) -0.0042(6)
C6 0.0164(8) 0.0143(7) 0.0144(6) 0.0015(5) 0.0007(5) -0.0037(6)
C7 0.0138(7) 0.0143(7) 0.0144(6) 0.0026(5) 0.0013(5) -0.0028(6)
C8 0.0175(7) 0.0142(7) 0.0192(7) 0.0026(5) 0.0031(6) -0.0019(6)
C9 0.0213(8) 0.0154(7) 0.0184(7) -0.0024(5) 0.0023(6) -0.0011(6)
C10 0.0205(8) 0.0181(7) 0.0144(7) -0.0034(5) 0.0009(5) -0.0045(6)
B1 0.0162(9) 0.0179(8) 0.0135(7) -0.0001(6) 0.0004(6) 0.0004(7)

loop_
_atom_type_symbol
_atom_type_description
_atom_type_scat_dispersion_real
_atom_type_scat_dispersion_imag
_atom_type_scat_source
C C 0.0033 0.0016 'International Tables Vol C Tables 4.2.6.8 and 6.1.1.4'
H H 0.0000 0.0000 'International Tables Vol C Tables 4.2.6.8 and 6.1.1.4'
N N 0.0061 0.0033 'International Tables Vol C Tables 4.2.6.8 and 6.1.1.4'
O O 0.0106 0.0060 'International Tables Vol C Tables 4.2.6.8 and 6.1.1.4'
F F 0.0171 0.0103 'International Tables Vol C Tables 4.2.6.8 and 6.1.1.4'
B B 0.0013 0.0007 'International Tables Vol C Tables 4.2.6.8 and 6.1.1.4'

loop_
_geom_angle_atom_site_label_1
_geom_angle_atom_site_label_2
_geom_angle_atom_site_label_3
_geom_angle
C2 O1 B1 121.81(11)
C2 N1 C3 119.85(12)
C7 N2 C3 119.34(11)
C7 N2 B1 122.78(11)
C3 N2 B1 117.07(11)
C7 N3 C8 124.51(12)
C7 N3 H2 120.7(10)
C8 N3 H2 114.5(11)
C2 C1 H1A 109.5
C2 C1 H1B 109.5
H1A C1 H1B 109.5
C2 C1 H1C 109.5
H1A C1 H1C 109.5
H1B C1 H1C 109.5
N1 C2 O1 124.99(13)
N1 C2 C1 120.62(12)
O1 C2 C1 114.39(12)
N2 C3 N1 121.73(12)
N2 C3 C4 120.51(12)
N1 C3 C4 117.76(12)
C5 C4 C3 119.81(12)
C5 C4 H4 120.1
C3 C4 H4 120.1
C4 C5 C6 120.56(12)
C4 C5 H5 119.7
C6 C5 H5 119.7
C7 C6 C5 117.90(13)
C7 C6 C10 118.43(12)
C5 C6 C10 123.65(12)
N2 C7 N3 119.12(12)
N2 C7 C6 121.83(12)
N3 C7 C6 119.05(13)
O2 C8 N3 119.51(12)
O2 C8 C9 125.06(13)
N3 C8 C9 115.43(12)
C10 C9 C8 121.00(13)
C10 C9 H9 119.5
C8 C9 H9 119.5
C9 C10 C6 121.51(12)
C9 C10 H10 119.2
C6 C10 H10 119.2
F2 B1 F1 110.24(11)
F2 B1 O1 112.03(13)
F1 B1 O1 108.92(12)
F2 B1 N2 106.65(11)
F1 B1 N2 110.27(12)
O1 B1 N2 108.70(11)

loop_
_geom_bond_atom_site_label_1
_geom_bond_atom_site_label_2
_geom_bond_distance
F1 B1 1.3823(18)
F2 B1 1.3812(18)
O1 C2 1.3167(16)
O1 B1 1.4448(18)
O2 C8 1.2256(16)
N1 C2 1.2956(17)
N1 C3 1.3760(18)
N2 C7 1.3643(17)
N2 C3 1.3703(17)
N2 B1 1.5915(18)
N3 C7 1.3678(17)
N3 C8 1.3987(18)
N3 H2 0.895(17)
C1 C2 1.481(2)
C1 H1A 0.9800
C1 H1B 0.9800
C1 H1C 0.9800
C3 C4 1.3958(17)
C4 C5 1.3669(19)
C4 H4 0.9500
C5 C6 1.3989(19)
C5 H5 0.9500
C6 C7 1.3958(18)
C6 C10 1.4320(19)
C8 C9 1.4470(19)
C9 C10 1.3453(19)
C9 H9 0.9500
C10 H10 0.9500

loop_
_geom_hbond_atom_site_label_D
_geom_hbond_atom_site_label_H
_geom_hbond_atom_site_label_A
_geom_hbond_distance_DH
_geom_hbond_distance_HA
_geom_hbond_distance_DA
_geom_hbond_angle_DHA
_geom_hbond_site_symmetry_A
N3 H2 F2 0.895(17) 2.477(16) 3.2159(14) 140.1(14) 1_655
N3 H2 F1 0.895(17) 2.025(17) 2.7089(14) 132.2(14) .

loop_
_geom_torsion_atom_site_label_1
_geom_torsion_atom_site_label_2
_geom_torsion_atom_site_label_3
_geom_torsion_atom_site_label_4
_geom_torsion
C3 N1 C2 O1 -3.6(2)
C3 N1 C2 C1 175.11(13)
B1 O1 C2 N1 -14.2(2)
B1 O1 C2 C1 166.95(13)
C7 N2 C3 N1 -178.77(12)
B1 N2 C3 N1 11.20(19)
C7 N2 C3 C4 1.0(2)
B1 N2 C3 C4 -169.00(12)
C2 N1 C3 N2 4.1(2)
C2 N1 C3 C4 -175.75(13)
N2 C3 C4 C5 1.0(2)
N1 C3 C4 C5 -179.18(13)
C3 C4 C5 C6 -1.6(2)
C4 C5 C6 C7 0.2(2)
C4 C5 C6 C10 178.30(14)
C3 N2 C7 N3 178.38(12)
B1 N2 C7 N3 -12.2(2)
C3 N2 C7 C6 -2.5(2)
B1 N2 C7 C6 166.93(12)
C8 N3 C7 N2 177.37(12)
C8 N3 C7 C6 -1.8(2)
C5 C6 C7 N2 1.9(2)
C10 C6 C7 N2 -176.31(12)
C5 C6 C7 N3 -178.98(12)
C10 C6 C7 N3 2.8(2)
C7 N3 C8 O2 179.15(13)
C7 N3 C8 C9 -0.6(2)
O2 C8 C9 C10 -177.76(14)
N3 C8 C9 C10 2.0(2)
C8 C9 C10 C6 -1.0(2)
C7 C6 C10 C9 -1.5(2)
C5 C6 C10 C9 -179.58(14)
C2 O1 B1 F2 -91.07(15)
C2 O1 B1 F1 146.71(12)
C2 O1 B1 N2 26.53(18)
C7 N2 B1 F2 -73.38(16)
C3 N2 B1 F2 96.28(13)
C7 N2 B1 F1 46.32(17)
C3 N2 B1 F1 -144.03(12)
C7 N2 B1 O1 165.65(12)
C3 N2 B1 O1 -24.69(17)
